data_2207260
loop_
_publ_author_name
'Adams, Harry'
'Hawxwell, Samuel M.'
'Mustafa Sa\,cmaci'
'\,Sevket Hakan \"Ungoren'
'Yunus Ak\,camur'
'Recep \,Sah\.ing\"oz'

_publ_section_title
4,7a-Bis(4-methoxyphenyl)-1,3,7-tris(4-methylphenyl)-2,3,5,6,7,7a-hexahydro-1<i>H</i>-pyrrolo[2,3-<i>d</i>]pyrimidine-2,5,6-trione
_journal_coeditor_code HK6047
_journal_issue 11
_journal_name_full 'Acta Crystallographica Section E'
_journal_page_first o3953
_journal_page_last o3955
_journal_paper_doi 10.1107/S1600536805035191
_journal_volume 61
_journal_year 2005
_chemical_formula_iupac 'C41 H35 N3 O5'
_chemical_formula_moiety 'C41 H35 N3 O5'
_chemical_formula_sum 'C41 H35 N3 O5'
_chemical_formula_weight 649.72
_chemical_name_systematic
;
 ?
;
_space_group_IT_number 2
_symmetry_cell_setting triclinic
_symmetry_space_group_name_Hall '-P 1'
_symmetry_space_group_name_H-M 'P -1'
_atom_sites_solution_hydrogens geom
_atom_sites_solution_primary direct
_atom_sites_solution_secondary difmap
_audit_creation_method SHELXL-97
_cell_angle_alpha 107.999(2)
_cell_angle_beta 99.985(2)
_cell_angle_gamma 90.504(2)
_cell_formula_units_Z 2
_cell_length_a 10.1797(12)
_cell_length_b 12.5347(14)
_cell_length_c 13.6855(16)
_cell_measurement_reflns_used 3062
_cell_measurement_temperature 150(2)
_cell_measurement_theta_max 50.508
_cell_measurement_theta_min 4.670
_cell_volume 1632.0(3)
_computing_cell_refinement 'SAINT (Bruker, 1997)'
_computing_data_collection 'SMART (Bruker, 1997)'
_computing_data_reduction 'SHELXTL (Bruker, 1997)'
_computing_molecular_graphics SHELXTL
_computing_publication_material SHELXTL
_computing_structure_refinement 'SHELXL97 (Sheldrick, 1997)'
_computing_structure_solution 'SHELXS97 (Sheldrick, 1997)'
_diffrn_ambient_temperature 150(2)
_diffrn_detector_area_resol_mean 100
_diffrn_measured_fraction_theta_full 0.973
_diffrn_measured_fraction_theta_max 0.973
_diffrn_measurement_device_type 'Bruker SMART 1000 CCD area-detector diffractometer'
_diffrn_measurement_method '\w scans'
_diffrn_radiation_monochromator graphite
_diffrn_radiation_source 'fine-focus sealed tube'
_diffrn_radiation_type MoK\a
_diffrn_radiation_wavelength 0.71073
_diffrn_reflns_av_R_equivalents 0.0541
_diffrn_reflns_av_sigmaI/netI 0.0849
_diffrn_reflns_limit_h_max 13
_diffrn_reflns_limit_h_min -13
_diffrn_reflns_limit_k_max 16
_diffrn_reflns_limit_k_min -16
_diffrn_reflns_limit_l_max 17
_diffrn_reflns_limit_l_min -17
_diffrn_reflns_number 18940
_diffrn_reflns_theta_full 27.55
_diffrn_reflns_theta_max 27.55
_diffrn_reflns_theta_min 1.59
_diffrn_standards_decay_% 0
_diffrn_standards_interval_count 0
_diffrn_standards_interval_time 0
_diffrn_standards_number 0
_exptl_absorpt_coefficient_mu 0.088
_exptl_absorpt_correction_T_max 0.9913
_exptl_absorpt_correction_T_min 0.9675
_exptl_absorpt_correction_type multi-scan
_exptl_absorpt_process_details '(SADABS; Bruker, 1997)'
_exptl_crystal_colour Yellow
_exptl_crystal_density_diffrn 1.322
_exptl_crystal_density_method 'not measured'
_exptl_crystal_description Block
_exptl_crystal_F_000 684
_exptl_crystal_size_max 0.38
_exptl_crystal_size_mid 0.21
_exptl_crystal_size_min 0.10
_refine_diff_density_max 0.255
_refine_diff_density_min -0.253
_refine_ls_extinction_method none
_refine_ls_goodness_of_fit_ref 0.981
_refine_ls_hydrogen_treatment constr
_refine_ls_matrix_type full
_refine_ls_number_parameters 445
_refine_ls_number_reflns 7331
_refine_ls_number_restraints 0
_refine_ls_restrained_S_all 0.981
_refine_ls_R_factor_all 0.1143
_refine_ls_R_factor_gt 0.0504
_refine_ls_shift/su_max 0.000
_refine_ls_shift/su_mean 0.000
_refine_ls_structure_factor_coef Fsqd
_refine_ls_weighting_details 'calc w=1/[\s^2^(Fo^2^)+(0.0540P)^2^+0.1342P] where P=(Fo^2^+2Fc^2^)/3'
_refine_ls_weighting_scheme calc
_refine_ls_wR_factor_gt 0.1051
_refine_ls_wR_factor_ref 0.1290
_reflns_number_gt 4028
_reflns_number_total 7331
_reflns_threshold_expression I>2\s(I)
_cod_data_source_file hk6047.cif
_cod_data_source_block 2
_cod_database_code 2207260
_cod_database_fobs_code 2207260

loop_
_symmetry_equiv_pos_as_xyz
'x, y, z'
'-x, -y, -z'

loop_
_atom_site_label
_atom_site_fract_x
_atom_site_fract_y
_atom_site_fract_z
_atom_site_U_iso_or_equiv
_atom_site_adp_type
_atom_site_calc_flag
_atom_site_refinement_flags
_atom_site_occupancy
_atom_site_type_symbol
N1 0.44303(17) 0.76941(14) 0.35720(13) 0.0225(4) Uani d . 1 N
N2 0.26565(17) 0.80260(14) 0.23849(13) 0.0224(4) Uani d . 1 N
N3 0.60522(17) 0.64263(14) 0.28048(13) 0.0236(4) Uani d . 1 N
O1 0.38721(15) 0.45850(12) 0.06781(12) 0.0318(4) Uani d . 1 O
O2 0.62192(15) 0.45004(12) 0.21556(12) 0.0298(4) Uani d . 1 O
O3 0.27951(15) 0.88193(13) 0.41620(12) 0.0318(4) Uani d . 1 O
O4 -0.11979(15) 0.52626(13) -0.19218(12) 0.0324(4) Uani d . 1 O
O5 0.66647(17) 1.05878(13) 0.09981(13) 0.0406(4) Uani d . 1 O
C1 0.5081(2) 0.72444(17) 0.26482(16) 0.0224(5) Uani d . 1 C
C2 0.4005(2) 0.65493(17) 0.17695(16) 0.0213(5) Uani d . 1 C
C3 0.4375(2) 0.54068(18) 0.14025(17) 0.0248(5) Uani d . 1 C
C4 0.5655(2) 0.53540(18) 0.21550(17) 0.0242(5) Uani d . 1 C
C5 0.3282(2) 0.82213(17) 0.34428(17) 0.0232(5) Uani d . 1 C
C6 0.2842(2) 0.70480(17) 0.16055(16) 0.0226(5) Uani d . 1 C
C7 0.1781(2) 0.66148(16) 0.06802(16) 0.0217(5) Uani d . 1 C
C8 0.0421(2) 0.66904(16) 0.07351(17) 0.0233(5) Uani d . 1 C
H8A 0.0167 0.7060 0.1386 0.028 Uiso calc R 1 H
C9 -0.0554(2) 0.62364(17) -0.01428(17) 0.0245(5) Uani d . 1 C
H9A -0.1473 0.6279 -0.0096 0.029 Uiso calc R 1 H
C10 -0.0170(2) 0.57146(17) -0.10992(17) 0.0249(5) Uani d . 1 C
C11 0.1167(2) 0.56659(17) -0.11805(17) 0.0242(5) Uani d . 1 C
H11A 0.1419 0.5330 -0.1839 0.029 Uiso calc R 1 H
C12 0.2132(2) 0.61127(17) -0.02897(16) 0.0243(5) Uani d . 1 C
H12A 0.3050 0.6076 -0.0341 0.029 Uiso calc R 1 H
C13 0.1911(2) 0.89035(17) 0.21112(16) 0.0225(5) Uani d . 1 C
C14 0.2316(2) 0.93196(17) 0.13800(16) 0.0247(5) Uani d . 1 C
H14A 0.3056 0.9027 0.1069 0.030 Uiso calc R 1 H
C15 0.1637(2) 1.01653(18) 0.11028(17) 0.0273(5) Uani d . 1 C
H15A 0.1908 1.0438 0.0589 0.033 Uiso calc R 1 H
C16 0.0568(2) 1.06241(18) 0.15605(17) 0.0267(5) Uani d . 1 C
C17 0.0171(2) 1.01765(18) 0.22822(17) 0.0284(5) Uani d . 1 C
H17A -0.0573 1.0462 0.2591 0.034 Uiso calc R 1 H
C18 0.0831(2) 0.93267(18) 0.25615(17) 0.0275(5) Uani d . 1 C
H18A 0.0545 0.9035 0.3059 0.033 Uiso calc R 1 H
C19 0.4964(2) 0.75896(17) 0.45847(16) 0.0225(5) Uani d . 1 C
C20 0.5933(2) 0.83576(18) 0.52888(17) 0.0260(5) Uani d . 1 C
H20A 0.6232 0.8994 0.5129 0.031 Uiso calc R 1 H
C21 0.6467(2) 0.81931(18) 0.62289(17) 0.0274(5) Uani d . 1 C
H21A 0.7139 0.8719 0.6708 0.033 Uiso calc R 1 H
C22 0.6039(2) 0.72734(18) 0.64869(17) 0.0259(5) Uani d . 1 C
C23 0.5041(2) 0.65289(19) 0.57750(18) 0.0314(6) Uani d . 1 C
H23A 0.4719 0.5904 0.5939 0.038 Uiso calc R 1 H
C24 0.4509(2) 0.66830(18) 0.48307(17) 0.0273(5) Uani d . 1 C
H24A 0.3830 0.6164 0.4352 0.033 Uiso calc R 1 H
C25 0.7300(2) 0.66768(18) 0.35408(17) 0.0238(5) Uani d . 1 C
C26 0.8186(2) 0.75658(19) 0.36299(17) 0.0302(5) Uani d . 1 C
H26A 0.7978 0.8031 0.3199 0.036 Uiso calc R 1 H
C27 0.9381(2) 0.7774(2) 0.43537(18) 0.0338(6) Uani d . 1 C
H27A 0.9972 0.8393 0.4420 0.041 Uiso calc R 1 H
C28 0.9725(2) 0.7101(2) 0.49759(18) 0.0311(6) Uani d . 1 C
C29 0.8827(2) 0.6213(2) 0.48674(18) 0.0336(6) Uani d . 1 C
H29A 0.9043 0.5738 0.5286 0.040 Uiso calc R 1 H
C30 0.7630(2) 0.60021(19) 0.41695(18) 0.0305(6) Uani d . 1 C
H30A 0.7031 0.5394 0.4119 0.037 Uiso calc R 1 H
C31 0.5647(2) 0.81932(17) 0.23188(16) 0.0226(5) Uani d . 1 C
C32 0.5630(2) 0.93195(18) 0.28642(17) 0.0257(5) Uani d . 1 C
H32A 0.5371 0.9533 0.3529 0.031 Uiso calc R 1 H
C33 0.5985(2) 1.01516(18) 0.24588(18) 0.0288(5) Uani d . 1 C
H33A 0.5966 1.0923 0.2845 0.035 Uiso calc R 1 H
C34 0.6365(2) 0.98506(19) 0.14950(18) 0.0300(5) Uani d . 1 C
C35 0.6441(2) 0.87138(19) 0.09558(18) 0.0334(6) Uani d . 1 C
H35A 0.6742 0.8502 0.0307 0.040 Uiso calc R 1 H
C36 0.6081(2) 0.79005(18) 0.13603(18) 0.0294(5) Uani d . 1 C
H36A 0.6128 0.7130 0.0984 0.035 Uiso calc R 1 H
C37 0.6344(3) 1.1725(2) 0.1420(2) 0.0442(7) Uani d . 1 C
H37A 0.6609 1.2169 0.1000 0.066 Uiso calc R 1 H
H37B 0.6823 1.2038 0.2143 0.066 Uiso calc R 1 H
H37C 0.5379 1.1750 0.1406 0.066 Uiso calc R 1 H
C38 -0.0837(3) 0.4640(2) -0.28888(19) 0.0488(7) Uani d . 1 C
H38A -0.1647 0.4356 -0.3418 0.073 Uiso calc R 1 H
H38B -0.0328 0.4006 -0.2797 0.073 Uiso calc R 1 H
H38C -0.0286 0.5129 -0.3116 0.073 Uiso calc R 1 H
C39 -0.0105(2) 1.15993(19) 0.13091(19) 0.0367(6) Uani d . 1 C
H39A 0.0251 1.1752 0.0741 0.055 Uiso calc R 1 H
H39B 0.0066 1.2267 0.1931 0.055 Uiso calc R 1 H
H39C -0.1071 1.1413 0.1092 0.055 Uiso calc R 1 H
C40 0.6651(3) 0.7067(2) 0.74888(18) 0.0388(6) Uani d . 1 C
H40A 0.6011 0.6616 0.7682 0.058 Uiso calc R 1 H
H40B 0.6880 0.7788 0.8045 0.058 Uiso calc R 1 H
H40C 0.7462 0.6662 0.7392 0.058 Uiso calc R 1 H
C41 1.1049(2) 0.7299(2) 0.57156(19) 0.0424(7) Uani d . 1 C
H41A 1.1536 0.7965 0.5691 0.064 Uiso calc R 1 H
H41B 1.1576 0.6643 0.5509 0.064 Uiso calc R 1 H
H41C 1.0897 0.7417 0.6428 0.064 Uiso calc R 1 H

loop_
_atom_site_aniso_label
_atom_site_aniso_U_11
_atom_site_aniso_U_22
_atom_site_aniso_U_33
_atom_site_aniso_U_12
_atom_site_aniso_U_13
_atom_site_aniso_U_23
N1 0.0229(10) 0.0235(10) 0.0218(10) 0.0032(8) 0.0037(8) 0.0084(8)
N2 0.0232(10) 0.0216(9) 0.0215(10) 0.0029(8) 0.0017(8) 0.0068(8)
N3 0.0215(10) 0.0218(10) 0.0258(10) 0.0008(8) 0.0017(8) 0.0067(8)
O1 0.0299(9) 0.0230(8) 0.0345(10) -0.0005(7) 0.0029(7) -0.0008(7)
O2 0.0276(9) 0.0221(8) 0.0397(10) 0.0039(7) 0.0053(7) 0.0102(7)
O3 0.0335(9) 0.0336(9) 0.0274(9) 0.0088(7) 0.0084(7) 0.0068(7)
O4 0.0280(9) 0.0376(10) 0.0274(9) 0.0028(7) -0.0040(7) 0.0091(7)
O5 0.0518(11) 0.0304(10) 0.0498(11) 0.0014(8) 0.0225(9) 0.0202(8)
C1 0.0218(12) 0.0204(11) 0.0266(12) 0.0040(9) 0.0065(10) 0.0087(9)
C2 0.0223(12) 0.0193(11) 0.0227(12) -0.0008(9) 0.0048(9) 0.0069(9)
C3 0.0225(12) 0.0222(12) 0.0309(13) -0.0003(9) 0.0090(10) 0.0081(10)
C4 0.0220(12) 0.0216(12) 0.0307(13) 0.0011(9) 0.0089(10) 0.0084(10)
C5 0.0271(13) 0.0195(11) 0.0233(12) -0.0020(9) 0.0036(10) 0.0078(9)
C6 0.0248(12) 0.0198(11) 0.0237(12) -0.0016(9) 0.0053(10) 0.0074(9)
C7 0.0236(12) 0.0166(11) 0.0261(12) 0.0001(9) 0.0031(10) 0.0093(9)
C8 0.0286(13) 0.0157(11) 0.0268(12) 0.0003(9) 0.0063(10) 0.0079(9)
C9 0.0221(12) 0.0215(11) 0.0325(13) 0.0027(9) 0.0041(10) 0.0129(10)
C10 0.0266(13) 0.0229(12) 0.0253(12) 0.0003(10) -0.0016(10) 0.0110(10)
C11 0.0295(13) 0.0222(12) 0.0222(12) 0.0018(10) 0.0044(10) 0.0089(9)
C12 0.0241(12) 0.0205(11) 0.0304(13) 0.0006(9) 0.0057(10) 0.0110(10)
C13 0.0250(12) 0.0166(11) 0.0248(12) -0.0009(9) 0.0014(10) 0.0066(9)
C14 0.0269(13) 0.0222(12) 0.0239(12) 0.0001(9) 0.0064(10) 0.0047(10)
C15 0.0327(14) 0.0256(12) 0.0237(12) -0.0050(10) 0.0023(10) 0.0095(10)
C16 0.0285(13) 0.0203(11) 0.0276(13) -0.0015(10) -0.0031(10) 0.0069(10)
C17 0.0267(13) 0.0255(12) 0.0343(14) 0.0050(10) 0.0098(11) 0.0088(10)
C18 0.0297(13) 0.0270(12) 0.0289(13) 0.0022(10) 0.0092(11) 0.0113(10)
C19 0.0197(12) 0.0233(12) 0.0253(12) 0.0032(9) 0.0040(10) 0.0087(10)
C20 0.0294(13) 0.0210(12) 0.0279(13) -0.0010(10) 0.0056(10) 0.0079(10)
C21 0.0258(13) 0.0250(12) 0.0257(13) -0.0010(10) -0.0009(10) 0.0029(10)
C22 0.0258(12) 0.0265(12) 0.0262(13) 0.0066(10) 0.0043(10) 0.0094(10)
C23 0.0310(14) 0.0293(13) 0.0383(15) -0.0022(11) 0.0013(11) 0.0200(11)
C24 0.0217(12) 0.0258(12) 0.0315(13) -0.0051(10) -0.0031(10) 0.0094(10)
C25 0.0207(12) 0.0232(11) 0.0260(12) 0.0017(9) 0.0051(10) 0.0050(9)
C26 0.0277(13) 0.0333(13) 0.0306(13) -0.0017(11) 0.0024(11) 0.0131(11)
C27 0.0275(13) 0.0364(14) 0.0339(14) -0.0052(11) 0.0023(11) 0.0080(11)
C28 0.0231(13) 0.0381(14) 0.0273(13) 0.0066(11) 0.0027(10) 0.0043(11)
C29 0.0314(14) 0.0365(14) 0.0353(14) 0.0088(11) 0.0042(11) 0.0157(11)
C30 0.0254(13) 0.0297(13) 0.0395(15) 0.0042(10) 0.0071(11) 0.0146(11)
C31 0.0187(11) 0.0227(11) 0.0247(12) -0.0009(9) 0.0011(9) 0.0066(9)
C32 0.0274(13) 0.0259(12) 0.0244(12) -0.0006(10) 0.0060(10) 0.0082(10)
C33 0.0297(13) 0.0226(12) 0.0338(14) -0.0006(10) 0.0073(11) 0.0076(10)
C34 0.0269(13) 0.0289(13) 0.0369(14) -0.0014(10) 0.0059(11) 0.0142(11)
C35 0.0366(15) 0.0330(14) 0.0323(14) -0.0004(11) 0.0144(11) 0.0083(11)
C36 0.0306(13) 0.0224(12) 0.0329(14) -0.0016(10) 0.0077(11) 0.0046(10)
C37 0.0514(18) 0.0315(14) 0.0617(19) 0.0095(12) 0.0194(14) 0.0269(13)
C38 0.0387(16) 0.069(2) 0.0269(15) 0.0036(14) -0.0053(12) 0.0046(14)
C39 0.0378(15) 0.0307(14) 0.0419(15) 0.0048(11) -0.0007(12) 0.0162(12)
C40 0.0410(16) 0.0408(15) 0.0368(15) 0.0034(12) 0.0000(12) 0.0195(12)
C41 0.0346(15) 0.0514(17) 0.0348(15) 0.0056(12) -0.0027(12) 0.0093(13)

loop_
_atom_type_symbol
_atom_type_description
_atom_type_scat_dispersion_real
_atom_type_scat_dispersion_imag
_atom_type_scat_source
C C 0.0033 0.0016 'International Tables Vol C Tables 4.2.6.8 and 6.1.1.4'
H H 0.0000 0.0000 'International Tables Vol C Tables 4.2.6.8 and 6.1.1.4'
N N 0.0061 0.0033 'International Tables Vol C Tables 4.2.6.8 and 6.1.1.4'
O O 0.0106 0.0060 'International Tables Vol C Tables 4.2.6.8 and 6.1.1.4'

loop_
_geom_angle_atom_site_label_1
_geom_angle_atom_site_label_2
_geom_angle_atom_site_label_3
_geom_angle
C5 N1 C19 119.39(17)
C5 N1 C1 117.75(17)
C19 N1 C1 122.85(16)
C6 N2 C5 120.94(17)
C6 N2 C13 120.02(17)
C5 N2 C13 118.84(16)
C4 N3 C25 121.79(17)
C4 N3 C1 112.47(17)
C25 N3 C1 125.74(17)
C10 O4 C38 116.51(18)
C34 O5 C37 117.17(18)
N3 C1 N1 111.55(16)
N3 C1 C2 103.72(16)
N1 C1 C2 106.37(16)
N3 C1 C31 114.00(17)
N1 C1 C31 111.61(16)
C2 C1 C31 108.97(17)
C6 C2 C3 133.0(2)
C6 C2 C1 116.01(18)
C3 C2 C1 109.98(18)
O1 C3 C2 133.0(2)
O1 C3 C4 121.84(19)
C2 C3 C4 105.16(18)
O2 C4 N3 126.8(2)
O2 C4 C3 125.02(19)
N3 C4 C3 108.17(17)
O3 C5 N1 124.2(2)
O3 C5 N2 121.0(2)
N1 C5 N2 114.75(18)
C2 C6 N2 116.79(18)
C2 C6 C7 124.41(19)
N2 C6 C7 118.80(18)
C12 C7 C8 118.53(19)
C12 C7 C6 119.09(19)
C8 C7 C6 122.38(19)
C9 C8 C7 121.0(2)
C9 C8 H8A 119.5
C7 C8 H8A 119.5
C8 C9 C10 119.1(2)
C8 C9 H9A 120.5
C10 C9 H9A 120.5
O4 C10 C11 123.8(2)
O4 C10 C9 115.23(19)
C11 C10 C9 121.0(2)
C12 C11 C10 119.1(2)
C12 C11 H11A 120.4
C10 C11 H11A 120.4
C11 C12 C7 121.2(2)
C11 C12 H12A 119.4
C7 C12 H12A 119.4
C14 C13 C18 120.2(2)
C14 C13 N2 117.77(19)
C18 C13 N2 122.04(19)
C13 C14 C15 119.6(2)
C13 C14 H14A 120.2
C15 C14 H14A 120.2
C14 C15 C16 121.4(2)
C14 C15 H15A 119.3
C16 C15 H15A 119.3
C15 C16 C17 117.6(2)
C15 C16 C39 121.1(2)
C17 C16 C39 121.3(2)
C18 C17 C16 121.6(2)
C18 C17 H17A 119.2
C16 C17 H17A 119.2
C17 C18 C13 119.5(2)
C17 C18 H18A 120.3
C13 C18 H18A 120.3
C24 C19 C20 120.1(2)
C24 C19 N1 118.46(19)
C20 C19 N1 121.44(19)
C19 C20 C21 119.5(2)
C19 C20 H20A 120.3
C21 C20 H20A 120.3
C20 C21 C22 121.4(2)
C20 C21 H21A 119.3
C22 C21 H21A 119.3
C23 C22 C21 117.8(2)
C23 C22 C40 120.5(2)
C21 C22 C40 121.6(2)
C24 C23 C22 121.1(2)
C24 C23 H23A 119.5
C22 C23 H23A 119.5
C19 C24 C23 120.0(2)
C19 C24 H24A 120.0
C23 C24 H24A 120.0
C30 C25 C26 119.1(2)
C30 C25 N3 118.95(19)
C26 C25 N3 121.9(2)
C25 C26 C27 119.8(2)
C25 C26 H26A 120.1
C27 C26 H26A 120.1
C28 C27 C26 121.6(2)
C28 C27 H27A 119.2
C26 C27 H27A 119.2
C27 C28 C29 117.5(2)
C27 C28 C41 121.1(2)
C29 C28 C41 121.4(2)
C30 C29 C28 121.9(2)
C30 C29 H29A 119.0
C28 C29 H29A 119.0
C29 C30 C25 120.1(2)
C29 C30 H30A 120.0
C25 C30 H30A 120.0
C32 C31 C36 118.3(2)
C32 C31 C1 123.56(19)
C36 C31 C1 117.84(18)
C31 C32 C33 121.3(2)
C31 C32 H32A 119.4
C33 C32 H32A 119.4
C34 C33 C32 119.8(2)
C34 C33 H33A 120.1
C32 C33 H33A 120.1
O5 C34 C33 124.9(2)
O5 C34 C35 115.7(2)
C33 C34 C35 119.4(2)
C36 C35 C34 120.3(2)
C36 C35 H35A 119.9
C34 C35 H35A 119.9
C35 C36 C31 120.9(2)
C35 C36 H36A 119.6
C31 C36 H36A 119.6
O5 C37 H37A 109.5
O5 C37 H37B 109.5
H37A C37 H37B 109.5
O5 C37 H37C 109.5
H37A C37 H37C 109.5
H37B C37 H37C 109.5
O4 C38 H38A 109.5
O4 C38 H38B 109.5
H38A C38 H38B 109.5
O4 C38 H38C 109.5
H38A C38 H38C 109.5
H38B C38 H38C 109.5
C16 C39 H39A 109.5
C16 C39 H39B 109.5
H39A C39 H39B 109.5
C16 C39 H39C 109.5
H39A C39 H39C 109.5
H39B C39 H39C 109.5
C22 C40 H40A 109.5
C22 C40 H40B 109.5
H40A C40 H40B 109.5
C22 C40 H40C 109.5
H40A C40 H40C 109.5
H40B C40 H40C 109.5
C28 C41 H41A 109.5
C28 C41 H41B 109.5
H41A C41 H41B 109.5
C28 C41 H41C 109.5
H41A C41 H41C 109.5
H41B C41 H41C 109.5

loop_
_geom_bond_atom_site_label_1
_geom_bond_atom_site_label_2
_geom_bond_distance
N1 C5 1.360(3)
N1 C19 1.444(3)
N1 C1 1.487(3)
N2 C6 1.393(3)
N2 C5 1.421(3)
N2 C13 1.448(3)
N3 C4 1.374(3)
N3 C25 1.442(3)
N3 C1 1.468(3)
O1 C3 1.220(2)
O2 C4 1.219(2)
O3 C5 1.223(2)
O4 C10 1.368(2)
O4 C38 1.425(3)
O5 C34 1.365(3)
O5 C37 1.427(3)
C1 C2 1.511(3)
C1 C31 1.536(3)
C2 C6 1.360(3)
C2 C3 1.441(3)
C3 C4 1.530(3)
C6 C7 1.468(3)
C7 C12 1.392(3)
C7 C8 1.402(3)
C8 C9 1.381(3)
C8 H8A 0.9500
C9 C10 1.395(3)
C9 H9A 0.9500
C10 C11 1.385(3)
C11 C12 1.385(3)
C11 H11A 0.9500
C12 H12A 0.9500
C13 C14 1.380(3)
C13 C18 1.383(3)
C14 C15 1.384(3)
C14 H14A 0.9500
C15 C16 1.391(3)
C15 H15A 0.9500
C16 C17 1.389(3)
C16 C39 1.508(3)
C17 C18 1.381(3)
C17 H17A 0.9500
C18 H18A 0.9500
C19 C24 1.379(3)
C19 C20 1.382(3)
C20 C21 1.384(3)
C20 H20A 0.9500
C21 C22 1.392(3)
C21 H21A 0.9500
C22 C23 1.389(3)
C22 C40 1.504(3)
C23 C24 1.384(3)
C23 H23A 0.9500
C24 H24A 0.9500
C25 C30 1.387(3)
C25 C26 1.389(3)
C26 C27 1.395(3)
C26 H26A 0.9500
C27 C28 1.380(3)
C27 H27A 0.9500
C28 C29 1.389(3)
C28 C41 1.506(3)
C29 C30 1.379(3)
C29 H29A 0.9500
C30 H30A 0.9500
C31 C32 1.380(3)
C31 C36 1.399(3)
C32 C33 1.395(3)
C32 H32A 0.9500
C33 C34 1.380(3)
C33 H33A 0.9500
C34 C35 1.397(3)
C35 C36 1.376(3)
C35 H35A 0.9500
C36 H36A 0.9500
C37 H37A 0.9800
C37 H37B 0.9800
C37 H37C 0.9800
C38 H38A 0.9800
C38 H38B 0.9800
C38 H38C 0.9800
C39 H39A 0.9800
C39 H39B 0.9800
C39 H39C 0.9800
C40 H40A 0.9800
C40 H40B 0.9800
C40 H40C 0.9800
C41 H41A 0.9800
C41 H41B 0.9800
C41 H41C 0.9800

loop_
_geom_hbond_atom_site_label_D
_geom_hbond_atom_site_label_H
_geom_hbond_atom_site_label_A
_geom_hbond_site_symmetry_A
_geom_hbond_distance_DH
_geom_hbond_distance_HA
_geom_hbond_distance_DA
_geom_hbond_angle_DHA
C9 H9A O1 2_565 0.95 2.55 3.409(3) 150
C11 H11A O2 2_665 0.95 2.53 3.158(3) 123
C18 H18A O3 . 0.95 2.58 2.927(3) 102
C30 H30A O2 . 0.95 2.55 2.928(3) 104
C32 H32A N1 . 0.95 2.51 2.858(3) 102
C39 H39C O5 1_455 0.98 2.48 3.422(3) 160
C40 H40C O4 1_656 0.98 2.54 3.341(3) 139
